data_1569725
loop_
_publ_author_name
'Yang, Bo'
'Yan, Suqiong'
'Li, Chengbo'
'Ma, Hui'
'Feng, Fanda'
'Zhang, Yuan'
'Huang, Wei'

_publ_section_title
;
 Mn(iii)-mediated C-P bond activation of diphosphines: toward a highly
 emissive phosphahelicene cation scaffold and modulated circularly
 polarized luminescence.
;
_journal_issue 38
_journal_name_full 'Chemical science'
_journal_page_first 10446
_journal_page_last 10457
_journal_paper_doi 10.1039/d3sc03201a
_journal_volume 14
_journal_year 2023
_chemical_formula_sum 'C64 H56 P2'
_chemical_formula_weight 887.02
_space_group_crystal_system monoclinic
_space_group_IT_number 15
_space_group_name_Hall '-C 2yc'
_space_group_name_H-M_alt 'C 1 2/c 1'
_atom_sites_solution_hydrogens geom
_audit_creation_method SHELXL-2014/7
_audit_update_record
;
2022-12-09 deposited with the CCDC.	2023-08-11 downloaded from the CCDC.
;
_cell_angle_alpha 90
_cell_angle_beta 118.644(6)
_cell_angle_gamma 90
_cell_formula_units_Z 4
_cell_length_a 32.764(3)
_cell_length_b 8.5089(8)
_cell_length_c 19.653(2)
_cell_measurement_reflns_used 5316
_cell_measurement_temperature 296(2)
_cell_measurement_theta_max 54.921
_cell_measurement_theta_min 4.723
_cell_volume 4808.4(8)
_computing_structure_refinement 'SHELXL-2014/7 (Sheldrick, 2014)'
_diffrn_ambient_temperature 296(2)
_diffrn_measured_fraction_theta_full 0.997
_diffrn_measured_fraction_theta_max 0.998
_diffrn_measurement_device_type 'CCD area detector'
_diffrn_measurement_method 'phi and omega scans'
_diffrn_radiation_type MoK\a
_diffrn_radiation_wavelength 0.71073
_diffrn_reflns_av_R_equivalents 0.0839
_diffrn_reflns_av_unetI/netI 0.0726
_diffrn_reflns_Laue_measured_fraction_full 0.997
_diffrn_reflns_Laue_measured_fraction_max 0.998
_diffrn_reflns_limit_h_max 41
_diffrn_reflns_limit_h_min -33
_diffrn_reflns_limit_k_max 10
_diffrn_reflns_limit_k_min -10
_diffrn_reflns_limit_l_max 24
_diffrn_reflns_limit_l_min -25
_diffrn_reflns_number 20104
_diffrn_reflns_point_group_measured_fraction_full 0.997
_diffrn_reflns_point_group_measured_fraction_max 0.998
_diffrn_reflns_theta_full 25.242
_diffrn_reflns_theta_max 27.000
_diffrn_reflns_theta_min 2.362
_exptl_absorpt_coefficient_mu 0.132
_exptl_crystal_colour colorless
_exptl_crystal_density_diffrn 1.225
_exptl_crystal_description block
_exptl_crystal_F_000 1880
_exptl_crystal_size_max 0.120
_exptl_crystal_size_mid 0.100
_exptl_crystal_size_min 0.100
_refine_diff_density_max 0.487
_refine_diff_density_min -0.484
_refine_diff_density_rms 0.128
_refine_ls_extinction_method none
_refine_ls_goodness_of_fit_ref 0.990
_refine_ls_hydrogen_treatment constr
_refine_ls_matrix_type full
_refine_ls_number_parameters 301
_refine_ls_number_reflns 5237
_refine_ls_number_restraints 0
_refine_ls_restrained_S_all 0.990
_refine_ls_R_factor_all 0.1063
_refine_ls_R_factor_gt 0.0632
_refine_ls_shift/su_max 0.001
_refine_ls_shift/su_mean 0.000
_refine_ls_structure_factor_coef Fsqd
_refine_ls_weighting_details 'w=1/[\s^2^(Fo^2^)+(0.1049P)^2^+4.2416P] where P=(Fo^2^+2Fc^2^)/3'
_refine_ls_weighting_scheme calc
_refine_ls_wR_factor_gt 0.1654
_refine_ls_wR_factor_ref 0.1979
_reflns_Friedel_coverage 0.000
_reflns_number_gt 3450
_reflns_number_total 5237
_reflns_threshold_expression 'I > 2\s(I)'
_cod_data_source_file d3sc03201a2.cif
_cod_data_source_block 1
_cod_depositor_comments 'Adding full bibliography for 1569716--1569732.cif.'
_cod_original_cell_volume 4808.5(8)
_cod_original_sg_symbol_H-M 'C 2/c'
_cod_database_code 1569725
_shelx_shelxl_version_number 2014/7
_shelx_space_group_comment
;
The symmetry employed for this shelxl refinement is uniquely defined
by the following loop, which should always be used as a source of
symmetry information in preference to the above space-group names.
They are only intended as comments.
;
_shelx_estimated_absorpt_t_min 0.984
_shelx_estimated_absorpt_t_max 0.987

loop_
_space_group_symop_operation_xyz
'x, y, z'
'-x, y, -z+1/2'
'x+1/2, y+1/2, z'
'-x+1/2, y+1/2, -z+1/2'
'-x, -y, -z'
'x, -y, z-1/2'
'-x+1/2, -y+1/2, -z'
'x+1/2, -y+1/2, z-1/2'

loop_
_atom_site_label
_atom_site_type_symbol
_atom_site_fract_x
_atom_site_fract_y
_atom_site_fract_z
_atom_site_U_iso_or_equiv
_atom_site_adp_type
_atom_site_occupancy
_atom_site_site_symmetry_order
_atom_site_calc_flag
_atom_site_refinement_flags_posn
_atom_site_refinement_flags_adp
_atom_site_refinement_flags_occupancy
_atom_site_disorder_assembly
_atom_site_disorder_group
C1 C 1.00622(8) 1.0689(3) 0.17314(12) 0.0317(5) Uani 1 1 d . . . . .
C2 C 0.99041(7) 0.9585(3) 0.20687(12) 0.0287(5) Uani 1 1 d . . . . .
C3 C 0.95553(7) 0.8479(3) 0.15945(12) 0.0295(5) Uani 1 1 d . . . . .
C4 C 0.94081(8) 0.7240(3) 0.19089(13) 0.0346(5) Uani 1 1 d . . . . .
H4 H 0.9529 0.7168 0.2443 0.041 Uiso 1 1 calc R U . . .
C5 C 0.90926(8) 0.6154(3) 0.14421(14) 0.0380(6) Uani 1 1 d . . . . .
H5 H 0.9009 0.5336 0.1664 0.046 Uiso 1 1 calc R U . . .
C6 C 0.88896(8) 0.6249(3) 0.06247(14) 0.0357(5) Uani 1 1 d . . . . .
C7 C 0.90129(8) 0.7466(3) 0.03055(13) 0.0343(5) Uani 1 1 d . . . . .
H7 H 0.8871 0.7561 -0.0231 0.041 Uiso 1 1 calc R U . . .
C8 C 0.93511(8) 0.8583(3) 0.07739(13) 0.0315(5) Uani 1 1 d . . . . .
C9 C 0.95106(8) 0.9764(3) 0.04522(13) 0.0353(5) Uani 1 1 d . . . . .
H9 H 0.9375 0.9858 -0.0084 0.042 Uiso 1 1 calc R U . . .
C10 C 0.98584(8) 1.0767(3) 0.09124(13) 0.0351(5) Uani 1 1 d . . . . .
H10 H 0.9964 1.1512 0.0686 0.042 Uiso 1 1 calc R U . . .
C11 C 0.85665(8) 0.4996(3) 0.01301(14) 0.0361(5) Uani 1 1 d . . . . .
C12 C 0.86909(9) 0.3433(3) 0.02695(15) 0.0447(6) Uani 1 1 d . . . . .
H12 H 0.8978 0.3164 0.0684 0.054 Uiso 1 1 calc R U . . .
C13 C 0.83977(9) 0.2256(3) -0.01943(15) 0.0446(6) Uani 1 1 d . . . . .
H13 H 0.8495 0.1215 -0.0091 0.053 Uiso 1 1 calc R U . . .
C14 C 0.79620(8) 0.2589(3) -0.08097(14) 0.0382(6) Uani 1 1 d . . . . .
C15 C 0.78412(9) 0.4161(3) -0.09574(16) 0.0447(6) Uani 1 1 d . . . . .
H15 H 0.7555 0.4428 -0.1374 0.054 Uiso 1 1 calc R U . . .
C16 C 0.81360(9) 0.5348(3) -0.05002(15) 0.0447(6) Uani 1 1 d . . . . .
H16 H 0.8045 0.6392 -0.0617 0.054 Uiso 1 1 calc R U . . .
C17 C 0.76152(9) 0.1296(3) -0.12846(15) 0.0444(6) Uani 1 1 d . . . . .
C18 C 0.78589(12) -0.0270(4) -0.1201(2) 0.0718(10) Uani 1 1 d . . . . .
H18A H 0.8011 -0.0585 -0.0667 0.108 Uiso 1 1 calc R U . . .
H18B H 0.8085 -0.0162 -0.1376 0.108 Uiso 1 1 calc R U . . .
H18C H 0.7634 -0.1051 -0.1508 0.108 Uiso 1 1 calc R U . . .
C19 C 0.72580(13) 0.1147(5) -0.0999(2) 0.0782(12) Uani 1 1 d . . . . .
H19A H 0.7407 0.0743 -0.0479 0.117 Uiso 1 1 calc R U . . .
H19B H 0.7015 0.0443 -0.1331 0.117 Uiso 1 1 calc R U . . .
H19C H 0.7128 0.2162 -0.1006 0.117 Uiso 1 1 calc R U . . .
C20 C 0.73642(13) 0.1710(5) -0.21484(17) 0.0699(10) Uani 1 1 d . . . . .
H20A H 0.7158 0.0870 -0.2436 0.105 Uiso 1 1 calc R U . . .
H20B H 0.7589 0.1862 -0.2324 0.105 Uiso 1 1 calc R U . . .
H20C H 0.7189 0.2659 -0.2227 0.105 Uiso 1 1 calc R U . . .
C21 C 1.10267(9) 1.0623(3) 0.26004(15) 0.0408(6) Uani 1 1 d . . . . .
C22 C 1.10656(10) 0.9741(4) 0.20389(18) 0.0551(8) Uani 1 1 d . . . . .
H22 H 1.0852 0.9878 0.1518 0.066 Uiso 1 1 calc R U . . .
C23 C 1.14191(12) 0.8668(4) 0.2251(3) 0.0729(10) Uani 1 1 d . . . . .
H23 H 1.1444 0.8090 0.1871 0.087 Uiso 1 1 calc R U . . .
C24 C 1.17356(11) 0.8439(5) 0.3017(3) 0.0773(12) Uani 1 1 d . . . . .
H24 H 1.1973 0.7705 0.3154 0.093 Uiso 1 1 calc R U . . .
C25 C 1.17028(12) 0.9276(6) 0.3570(2) 0.0810(13) Uani 1 1 d . . . . .
H25 H 1.1915 0.9112 0.4089 0.097 Uiso 1 1 calc R U . . .
C26 C 1.13534(10) 1.0380(5) 0.33657(17) 0.0610(9) Uani 1 1 d . . . . .
H26 H 1.1338 1.0970 0.3751 0.073 Uiso 1 1 calc R U . . .
C27 C 1.05808(8) 1.3438(3) 0.17519(14) 0.0365(5) Uani 1 1 d . . . . .
C28 C 1.09761(9) 1.3690(3) 0.16768(15) 0.0417(6) Uani 1 1 d . . . . .
H28 H 1.1229 1.3013 0.1921 0.050 Uiso 1 1 calc R U . . .
C29 C 1.09991(10) 1.4929(4) 0.12453(17) 0.0517(7) Uani 1 1 d . . . . .
H29 H 1.1269 1.5090 0.1209 0.062 Uiso 1 1 calc R U . . .
C30 C 1.06296(11) 1.5927(4) 0.08696(16) 0.0526(7) Uani 1 1 d . . . . .
H30 H 1.0644 1.6738 0.0565 0.063 Uiso 1 1 calc R U . . .
C31 C 1.02359(10) 1.5725(4) 0.09456(16) 0.0516(7) Uani 1 1 d . . . . .
H31 H 0.9987 1.6414 0.0701 0.062 Uiso 1 1 calc R U . . .
C32 C 1.02107(9) 1.4504(3) 0.13835(15) 0.0447(6) Uani 1 1 d . . . . .
H32 H 0.9945 1.4382 0.1436 0.054 Uiso 1 1 calc R U . . .
P1 P 1.05432(2) 1.19683(8) 0.23970(3) 0.0366(2) Uani 1 1 d . . . . .

loop_
_atom_site_aniso_label
_atom_site_aniso_U_11
_atom_site_aniso_U_22
_atom_site_aniso_U_33
_atom_site_aniso_U_23
_atom_site_aniso_U_13
_atom_site_aniso_U_12
C1 0.0321(11) 0.0351(14) 0.0308(11) -0.0030(9) 0.0174(10) -0.0007(10)
C2 0.0288(11) 0.0312(13) 0.0272(11) 0.0001(9) 0.0143(9) 0.0024(9)
C3 0.0286(11) 0.0315(13) 0.0289(11) -0.0010(9) 0.0143(9) 0.0020(9)
C4 0.0350(12) 0.0389(15) 0.0293(11) 0.0020(10) 0.0149(10) -0.0013(10)
C5 0.0393(13) 0.0350(15) 0.0385(13) 0.0041(10) 0.0176(11) -0.0037(10)
C6 0.0346(12) 0.0331(14) 0.0369(12) -0.0016(10) 0.0150(10) -0.0006(10)
C7 0.0353(12) 0.0341(14) 0.0298(11) -0.0006(10) 0.0128(10) 0.0004(10)
C8 0.0309(11) 0.0330(13) 0.0292(11) 0.0002(9) 0.0131(9) 0.0011(9)
C9 0.0385(12) 0.0384(14) 0.0263(11) 0.0019(9) 0.0134(10) -0.0027(10)
C10 0.0400(12) 0.0352(14) 0.0314(11) 0.0008(10) 0.0183(10) -0.0056(10)
C11 0.0366(12) 0.0339(14) 0.0384(12) -0.0015(10) 0.0184(11) -0.0039(10)
C12 0.0385(13) 0.0401(16) 0.0433(14) 0.0019(11) 0.0099(12) 0.0009(11)
C13 0.0457(14) 0.0342(15) 0.0450(14) 0.0011(11) 0.0147(12) -0.0008(11)
C14 0.0395(13) 0.0388(15) 0.0374(13) -0.0054(11) 0.0194(11) -0.0070(11)
C15 0.0358(13) 0.0401(16) 0.0451(14) 0.0018(12) 0.0090(11) -0.0002(11)
C16 0.0424(14) 0.0336(15) 0.0474(14) 0.0019(11) 0.0129(12) -0.0004(11)
C17 0.0433(14) 0.0421(16) 0.0449(14) -0.0101(12) 0.0187(12) -0.0087(12)
C18 0.066(2) 0.044(2) 0.085(2) -0.0197(17) 0.0190(19) -0.0091(16)
C19 0.079(2) 0.080(3) 0.098(3) -0.033(2) 0.060(2) -0.040(2)
C20 0.072(2) 0.070(3) 0.0485(17) -0.0150(16) 0.0131(16) -0.0178(19)
C21 0.0362(12) 0.0411(15) 0.0422(13) 0.0033(11) 0.0164(11) -0.0064(11)
C22 0.0449(15) 0.055(2) 0.0586(17) -0.0117(15) 0.0195(14) 0.0034(14)
C23 0.0540(19) 0.059(2) 0.107(3) -0.019(2) 0.040(2) -0.0030(16)
C24 0.0431(17) 0.060(2) 0.121(3) 0.027(2) 0.033(2) 0.0108(16)
C25 0.0467(18) 0.109(4) 0.077(2) 0.035(2) 0.0217(18) 0.014(2)
C26 0.0430(15) 0.086(3) 0.0476(16) 0.0092(16) 0.0164(13) -0.0001(16)
C27 0.0388(12) 0.0366(14) 0.0351(12) -0.0069(10) 0.0185(11) -0.0053(10)
C28 0.0385(13) 0.0426(16) 0.0468(14) 0.0019(12) 0.0227(12) -0.0008(11)
C29 0.0543(16) 0.0506(19) 0.0597(17) 0.0005(14) 0.0348(15) -0.0086(14)
C30 0.0671(19) 0.0397(17) 0.0500(16) 0.0034(12) 0.0274(15) -0.0044(14)
C31 0.0541(17) 0.0419(17) 0.0498(16) 0.0012(12) 0.0177(14) 0.0095(13)
C32 0.0391(13) 0.0455(17) 0.0506(15) -0.0064(12) 0.0224(12) -0.0016(12)
P1 0.0372(4) 0.0404(4) 0.0332(3) -0.0053(3) 0.0176(3) -0.0068(3)

loop_
_atom_type_symbol
_atom_type_description
_atom_type_scat_dispersion_real
_atom_type_scat_dispersion_imag
_atom_type_scat_source
C C 0.0033 0.0016 'International Tables Vol C Tables 4.2.6.8 and 6.1.1.4'
H H 0.0000 0.0000 'International Tables Vol C Tables 4.2.6.8 and 6.1.1.4'
P P 0.1023 0.0942 'International Tables Vol C Tables 4.2.6.8 and 6.1.1.4'

loop_
_geom_angle_atom_site_label_1
_geom_angle_atom_site_label_2
_geom_angle_atom_site_label_3
_geom_angle
_geom_angle_site_symmetry_1
_geom_angle_site_symmetry_3
_geom_angle_publ_flag
C2 C1 C10 119.6(2) . . ?
C2 C1 P1 116.68(16) . . ?
C10 C1 P1 123.69(17) . . ?
C1 C2 C3 120.03(19) . . ?
C1 C2 C2 119.40(18) . 2_755 ?
C3 C2 C2 120.56(17) . 2_755 ?
C4 C3 C8 117.8(2) . . ?
C4 C3 C2 122.6(2) . . ?
C8 C3 C2 119.6(2) . . ?
C5 C4 C3 121.2(2) . . ?
C5 C4 H4 119.4 . . ?
C3 C4 H4 119.4 . . ?
C4 C5 C6 121.2(2) . . ?
C4 C5 H5 119.4 . . ?
C6 C5 H5 119.4 . . ?
C7 C6 C5 118.8(2) . . ?
C7 C6 C11 121.1(2) . . ?
C5 C6 C11 120.0(2) . . ?
C6 C7 C8 121.4(2) . . ?
C6 C7 H7 119.3 . . ?
C8 C7 H7 119.3 . . ?
C9 C8 C7 121.9(2) . . ?
C9 C8 C3 118.5(2) . . ?
C7 C8 C3 119.5(2) . . ?
C10 C9 C8 121.3(2) . . ?
C10 C9 H9 119.4 . . ?
C8 C9 H9 119.4 . . ?
C9 C10 C1 120.9(2) . . ?
C9 C10 H10 119.6 . . ?
C1 C10 H10 119.6 . . ?
C12 C11 C16 117.4(2) . . ?
C12 C11 C6 120.7(2) . . ?
C16 C11 C6 121.8(2) . . ?
C11 C12 C13 121.4(2) . . ?
C11 C12 H12 119.3 . . ?
C13 C12 H12 119.3 . . ?
C12 C13 C14 121.7(3) . . ?
C12 C13 H13 119.2 . . ?
C14 C13 H13 119.2 . . ?
C15 C14 C13 116.8(2) . . ?
C15 C14 C17 120.7(2) . . ?
C13 C14 C17 122.4(2) . . ?
C14 C15 C16 121.8(2) . . ?
C14 C15 H15 119.1 . . ?
C16 C15 H15 119.1 . . ?
C15 C16 C11 120.9(3) . . ?
C15 C16 H16 119.6 . . ?
C11 C16 H16 119.6 . . ?
C18 C17 C19 110.0(3) . . ?
C18 C17 C20 107.2(3) . . ?
C19 C17 C20 109.1(3) . . ?
C18 C17 C14 111.4(2) . . ?
C19 C17 C14 108.1(2) . . ?
C20 C17 C14 110.9(2) . . ?
C17 C18 H18A 109.5 . . ?
C17 C18 H18B 109.5 . . ?
H18A C18 H18B 109.5 . . ?
C17 C18 H18C 109.5 . . ?
H18A C18 H18C 109.5 . . ?
H18B C18 H18C 109.5 . . ?
C17 C19 H19A 109.5 . . ?
C17 C19 H19B 109.5 . . ?
H19A C19 H19B 109.5 . . ?
C17 C19 H19C 109.5 . . ?
H19A C19 H19C 109.5 . . ?
H19B C19 H19C 109.5 . . ?
C17 C20 H20A 109.5 . . ?
C17 C20 H20B 109.5 . . ?
H20A C20 H20B 109.5 . . ?
C17 C20 H20C 109.5 . . ?
H20A C20 H20C 109.5 . . ?
H20B C20 H20C 109.5 . . ?
C26 C21 C22 117.8(3) . . ?
C26 C21 P1 117.9(2) . . ?
C22 C21 P1 124.2(2) . . ?
C23 C22 C21 120.2(3) . . ?
C23 C22 H22 119.9 . . ?
C21 C22 H22 119.9 . . ?
C22 C23 C24 120.7(4) . . ?
C22 C23 H23 119.6 . . ?
C24 C23 H23 119.6 . . ?
C25 C24 C23 120.0(3) . . ?
C25 C24 H24 120.0 . . ?
C23 C24 H24 120.0 . . ?
C24 C25 C26 120.1(3) . . ?
C24 C25 H25 120.0 . . ?
C26 C25 H25 120.0 . . ?
C21 C26 C25 121.3(4) . . ?
C21 C26 H26 119.4 . . ?
C25 C26 H26 119.4 . . ?
C28 C27 C32 117.6(2) . . ?
C28 C27 P1 123.8(2) . . ?
C32 C27 P1 118.08(19) . . ?
C29 C28 C27 120.8(3) . . ?
C29 C28 H28 119.6 . . ?
C27 C28 H28 119.6 . . ?
C30 C29 C28 120.8(3) . . ?
C30 C29 H29 119.6 . . ?
C28 C29 H29 119.6 . . ?
C29 C30 C31 119.7(3) . . ?
C29 C30 H30 120.2 . . ?
C31 C30 H30 120.2 . . ?
C32 C31 C30 120.1(3) . . ?
C32 C31 H31 119.9 . . ?
C30 C31 H31 119.9 . . ?
C31 C32 C27 120.9(3) . . ?
C31 C32 H32 119.5 . . ?
C27 C32 H32 119.5 . . ?
C27 P1 C21 103.86(11) . . ?
C27 P1 C1 103.34(11) . . ?
C21 P1 C1 98.11(11) . . ?

loop_
_geom_bond_atom_site_label_1
_geom_bond_atom_site_label_2
_geom_bond_distance
_geom_bond_site_symmetry_2
_geom_bond_publ_flag
C1 C2 1.385(3) . ?
C1 C10 1.418(3) . ?
C1 P1 1.845(2) . ?
C2 C3 1.428(3) . ?
C2 C2 1.499(4) 2_755 ?
C3 C4 1.418(3) . ?
C3 C8 1.422(3) . ?
C4 C5 1.362(3) . ?
C4 H4 0.9300 . ?
C5 C6 1.416(3) . ?
C5 H5 0.9300 . ?
C6 C7 1.368(3) . ?
C6 C11 1.488(3) . ?
C7 C8 1.415(3) . ?
C7 H7 0.9300 . ?
C8 C9 1.414(3) . ?
C9 C10 1.363(3) . ?
C9 H9 0.9300 . ?
C10 H10 0.9300 . ?
C11 C12 1.380(4) . ?
C11 C16 1.392(3) . ?
C12 C13 1.385(4) . ?
C12 H12 0.9300 . ?
C13 C14 1.388(4) . ?
C13 H13 0.9300 . ?
C14 C15 1.385(4) . ?
C14 C17 1.535(4) . ?
C15 C16 1.389(4) . ?
C15 H15 0.9300 . ?
C16 H16 0.9300 . ?
C17 C18 1.522(4) . ?
C17 C19 1.527(4) . ?
C17 C20 1.531(4) . ?
C18 H18A 0.9600 . ?
C18 H18B 0.9600 . ?
C18 H18C 0.9600 . ?
C19 H19A 0.9600 . ?
C19 H19B 0.9600 . ?
C19 H19C 0.9600 . ?
C20 H20A 0.9600 . ?
C20 H20B 0.9600 . ?
C20 H20C 0.9600 . ?
C21 C26 1.381(4) . ?
C21 C22 1.390(4) . ?
C21 P1 1.837(3) . ?
C22 C23 1.373(4) . ?
C22 H22 0.9300 . ?
C23 C24 1.373(6) . ?
C23 H23 0.9300 . ?
C24 C25 1.345(6) . ?
C24 H24 0.9300 . ?
C25 C26 1.383(5) . ?
C25 H25 0.9300 . ?
C26 H26 0.9300 . ?
C27 C28 1.389(3) . ?
C27 C32 1.406(4) . ?
C27 P1 1.826(3) . ?
C28 C29 1.378(4) . ?
C28 H28 0.9300 . ?
C29 C30 1.369(4) . ?
C29 H29 0.9300 . ?
C30 C31 1.379(4) . ?
C30 H30 0.9300 . ?
C31 C32 1.377(4) . ?
C31 H31 0.9300 . ?
C32 H32 0.9300 . ?
